data_4089673
loop_
_publ_author_name
'Jandl, Christian'
'\"Ofele, Karl'
'K\"uhn, Fritz E.'
'Herrmann, Wolfgang A.'
'P\"othig, Alexander'

_publ_section_title
;
 Structure and Dynamics of Imidazolium- and Pyridinium-Substituted
 \h3-Cycloheptatrienide-Pd Complexes
;
_journal_issue 22
_journal_name_full Organometallics
_journal_page_first 6398
_journal_paper_doi 10.1021/om500738d
_journal_volume 33
_journal_year 2014
_chemical_formula_moiety 'C11 H12 Br2 N2 Pd'
_chemical_formula_sum 'C11 H12 Br2 N2 Pd'
_chemical_formula_weight 438.43
_space_group_IT_number 14
_space_group_name_Hall '-P 2ybc'
_space_group_name_H-M_alt 'P 1 21/c 1'
_symmetry_cell_setting monoclinic
_symmetry_Int_Tables_number 14
_symmetry_space_group_name_Hall '-P 2ybc'
_symmetry_space_group_name_H-M 'P 1 21/c 1'
_atom_sites_solution_hydrogens geom
_cell_angle_alpha 90
_cell_angle_beta 106.419(3)
_cell_angle_gamma 90
_cell_formula_units_Z 4
_cell_length_a 7.8373(5)
_cell_length_b 16.9842(11)
_cell_length_c 9.8714(6)
_cell_measurement_reflns_used 5910
_cell_measurement_temperature 123
_cell_measurement_theta_max 27.1535
_cell_measurement_theta_min 2.3983
_cell_volume 1260.40(14)
_computing_cell_refinement 'SAINT (Bruker, 2012)'
_computing_data_collection 'APEX II Control Software (Bruker, 2013)'
_computing_data_reduction 'SAINT (Bruker, 2012)'
_computing_molecular_graphics 'PLATON (Spek, 2011)'
_computing_publication_material 'PLATON (Spek, 2011), enCIFer (Allen, 2004)'
_computing_structure_refinement 'SHELXL2013 (Sheldrick, 2013), SHELXLE (Huebschle, 2011)'
_computing_structure_solution 'SHELXS97 (Sheldrick, 1997)'
_diffrn_ambient_temperature 123
_diffrn_detector ' CCD plate '
_diffrn_detector_area_resol_mean 16
_diffrn_measured_fraction_theta_full 1.000
_diffrn_measured_fraction_theta_max 1.000
_diffrn_measurement_device ' \k-geometry diffractometer '
_diffrn_measurement_device_type ' Bruker APEX-II CCD '
_diffrn_measurement_method ' phi- and omega-rotation '
_diffrn_radiation_monochromator graphite
_diffrn_radiation_probe x-ray
_diffrn_radiation_source 'fine-focus sealed tube'
_diffrn_radiation_type MoK\a
_diffrn_radiation_wavelength 0.71073
_diffrn_reflns_av_R_equivalents 0.0755
_diffrn_reflns_av_sigmaI/netI 0.0318
_diffrn_reflns_limit_h_max 9
_diffrn_reflns_limit_h_min -9
_diffrn_reflns_limit_k_max 20
_diffrn_reflns_limit_k_min -20
_diffrn_reflns_limit_l_max 11
_diffrn_reflns_limit_l_min -11
_diffrn_reflns_number 42001
_diffrn_reflns_reduction_process
;
;
_diffrn_reflns_theta_full 25.24
_diffrn_reflns_theta_max 25.34
_diffrn_reflns_theta_min 2.40
_exptl_absorpt_coefficient_mu 7.786
_exptl_absorpt_correction_T_max 0.7459
_exptl_absorpt_correction_T_min 0.6699
_exptl_absorpt_correction_type multi-scan
_exptl_absorpt_process_details 'SADABS, Bruker, 2008b'
_exptl_crystal_colour red
_exptl_crystal_density_diffrn 2.310
_exptl_crystal_density_method 'Not Measured'
_exptl_crystal_description fragment
_exptl_crystal_F_000 832
_exptl_crystal_size_max 0.074
_exptl_crystal_size_mid 0.059
_exptl_crystal_size_min 0.021
_refine_diff_density_max 0.920
_refine_diff_density_min -0.511
_refine_diff_density_rms 0.134
_refine_ls_extinction_method none
_refine_ls_goodness_of_fit_ref 1.071
_refine_ls_hydrogen_treatment constr
_refine_ls_matrix_type full
_refine_ls_number_parameters 146
_refine_ls_number_reflns 2305
_refine_ls_number_restraints 0
_refine_ls_restrained_S_all 1.071
_refine_ls_R_factor_all 0.0423
_refine_ls_R_factor_gt 0.0269
_refine_ls_shift/su_max 0.000
_refine_ls_shift/su_mean 0.000
_refine_ls_structure_factor_coef Fsqd
_refine_ls_weighting_details 'W=1/[\S^2^(FO^2^)+(0.0312P)^2^+0.5250P] WHERE P=(FO^2^+2FC^2^)/3'
_refine_ls_weighting_scheme calc
_refine_ls_wR_factor_gt 0.0561
_refine_ls_wR_factor_ref 0.0608
_reflns_number_gt 1876
_reflns_number_total 2305
_reflns_threshold_expression i>2\s(i)
_cod_data_source_file om500738d_si_002.cif
_cod_data_source_block Compound_3a
_cod_original_sg_symbol_H-M 'P 21/c'
_cod_database_code 4089673

loop_
_symmetry_equiv_pos_site_id
_symmetry_equiv_pos_as_xyz
1 x,y,z
2 -x,1/2+y,1/2-z
3 -x,-y,-z
4 x,1/2-y,1/2+z

loop_
_atom_site_aniso_label
_atom_site_aniso_U_11
_atom_site_aniso_U_22
_atom_site_aniso_U_33
_atom_site_aniso_U_23
_atom_site_aniso_U_13
_atom_site_aniso_U_12
Pd1 0.0149(2) 0.0125(2) 0.0169(2) -0.0003(1) 0.0037(1) -0.0017(1)
Br1 0.0241(3) 0.0133(2) 0.0220(2) -0.0016(2) 0.0087(2) -0.0037(2)
Br2 0.0161(2) 0.0186(3) 0.0236(2) -0.0017(2) 0.0027(2) 0.0015(2)
N1 0.014(2) 0.015(2) 0.019(2) -0.0007(15) 0.0015(16) 0.0016(16)
N2 0.016(2) 0.020(2) 0.022(2) -0.0022(17) 0.0006(17) 0.0013(17)
C1 0.015(2) 0.022(3) 0.015(2) -0.0039(19) 0.0040(19) -0.004(2)
C2 0.017(2) 0.013(2) 0.024(2) -0.0058(19) 0.003(2) -0.0036(19)
C3 0.020(2) 0.013(2) 0.026(3) 0.0040(19) 0.005(2) -0.0016(19)
C4 0.015(2) 0.020(3) 0.021(2) 0.0042(19) 0.0036(19) -0.005(2)
C5 0.011(2) 0.020(3) 0.014(2) -0.0031(18) 0.0044(18) -0.0020(18)
C6 0.010(2) 0.013(2) 0.021(2) -0.0033(18) 0.0034(19) -0.0018(18)
C7 0.013(2) 0.015(2) 0.020(2) 0.0049(18) 0.0005(19) -0.0011(19)
C8 0.018(2) 0.020(3) 0.024(3) -0.0016(19) 0.002(2) -0.003(2)
C9 0.023(3) 0.019(3) 0.027(3) 0.007(2) 0.010(2) 0.000(2)
C10 0.025(3) 0.016(3) 0.030(3) 0.004(2) 0.005(2) 0.001(2)
C11 0.028(3) 0.021(3) 0.036(3) -0.008(2) 0.008(2) 0.006(2)

loop_
_atom_site_label
_atom_site_type_symbol
_atom_site_thermal_displace_type
_atom_site_fract_x
_atom_site_fract_y
_atom_site_fract_z
_atom_site_occupancy
_atom_site_U_iso_or_equiv
_atom_site_calc_flag
_atom_site_refinement_flags
Pd1 Pd Uani 0.46953(4) 0.49494(2) 0.32015(3) 1.000 0.0149(1) d .
Br1 Br Uani 0.36310(6) 0.35258(3) 0.31581(5) 1.000 0.0194(1) d .
Br2 Br Uani 0.16378(6) 0.55595(3) 0.27146(5) 1.000 0.0200(1) d .
N1 N Uani 0.8049(5) 0.3855(2) 0.1464(4) 1.000 0.0167(12) d .
N2 N Uani 0.9346(5) 0.2941(2) 0.0595(4) 1.000 0.0203(12) d .
C1 C Uani 0.7210(6) 0.5430(3) 0.3873(4) 1.000 0.0174(14) d .
C2 C Uani 0.6100(6) 0.6045(3) 0.3145(5) 1.000 0.0186(12) d .
C3 C Uani 0.5906(6) 0.6298(3) 0.1708(5) 1.000 0.0200(14) d .
C4 C Uani 0.6449(6) 0.5933(3) 0.0693(5) 1.000 0.0190(14) d .
C5 C Uani 0.7141(5) 0.5147(2) 0.0709(4) 1.000 0.0148(14) d .
C6 C Uani 0.7480(5) 0.4630(3) 0.1775(4) 1.000 0.0149(12) d .
C7 C Uani 0.7425(6) 0.4715(3) 0.3219(4) 1.000 0.0169(12) d .
C8 C Uani 0.9286(6) 0.3707(3) 0.0802(5) 1.000 0.0215(16) d .
C9 C Uani 0.7323(6) 0.3146(3) 0.1697(5) 1.000 0.0224(17) d .
C10 C Uani 0.8136(6) 0.2580(3) 0.1156(5) 1.000 0.0242(17) d .
C11 C Uani 1.0599(7) 0.2542(3) -0.0031(5) 1.000 0.0286(17) d .
H1 H Uiso 0.77810 0.54890 0.49110 1.000 0.0210 c RU
H2 H Uiso 0.58560 0.64660 0.37740 1.000 0.0220 c RU
H3 H Uiso 0.53150 0.67860 0.14480 1.000 0.0240 c RU
H4 H Uiso 0.63670 0.62320 -0.01370 1.000 0.0230 c RU
H5 H Uiso 0.73840 0.49750 -0.01330 1.000 0.0180 c RU
H7 H Uiso 0.80330 0.42870 0.38750 1.000 0.0200 c RU
H8 H Uiso 1.00040 0.40910 0.05250 1.000 0.0260 c RU
H9 H Uiso 0.64180 0.30710 0.21530 1.000 0.0270 c RU
H10 H Uiso 0.79130 0.20300 0.11620 1.000 0.0290 c RU
H11A H Uiso 1.01700 0.20090 -0.03180 1.000 0.0430 c RU
H11B H Uiso 1.17700 0.25130 0.06660 1.000 0.0430 c RU
H11C H Uiso 1.06960 0.28380 -0.08580 1.000 0.0430 c RU

loop_
_atom_type_symbol
_atom_type_description
_atom_type_scat_dispersion_real
_atom_type_scat_dispersion_imag
_atom_type_scat_source
C C 0.0033 0.0016 ' International Tables Vol C Tables 4.2.6.8 and 6.1.1.4'
H H 0.0000 0.0000 ' International Tables Vol C Tables 4.2.6.8 and 6.1.1.4'
Br Br -0.2901 2.4595 ' International Tables Vol C Tables 4.2.6.8 and 6.1.1.4'
N N 0.0061 0.0033 ' International Tables Vol C Tables 4.2.6.8 and 6.1.1.4'
Pd Pd -0.9988 1.0072 ' International Tables Vol C Tables 4.2.6.8 and 6.1.1.4'

loop_
_geom_angle_atom_site_label_1
_geom_angle_atom_site_label_2
_geom_angle_atom_site_label_3
_geom_angle
_geom_angle_publ_flag
Br1 Pd1 Br2 95.58(2) yes
Br1 Pd1 C1 131.16(14) yes
Br1 Pd1 C2 167.59(13) yes
Br1 Pd1 C7 98.22(14) yes
Br2 Pd1 C1 131.85(14) yes
Br2 Pd1 C2 95.97(13) yes
Br2 Pd1 C7 162.77(12) yes
C1 Pd1 C2 39.04(19) yes
C1 Pd1 C7 38.73(19) yes
C2 Pd1 C7 69.62(19) yes
C6 N1 C8 125.7(4) yes
C6 N1 C9 126.3(4) yes
C8 N1 C9 107.9(4) yes
C8 N2 C10 108.6(4) yes
C8 N2 C11 125.3(4) yes
C10 N2 C11 125.9(4) yes
Pd1 C1 C2 74.6(3) yes
Pd1 C1 C7 74.8(3) yes
C2 C1 C7 122.6(4) no
Pd1 C2 C1 66.3(3) yes
Pd1 C2 C3 111.5(3) yes
C1 C2 C3 126.5(4) no
C2 C3 C4 128.7(5) no
C3 C4 C5 128.1(4) no
C4 C5 C6 127.4(4) no
N1 C6 C5 115.7(3) yes
N1 C6 C7 113.3(4) yes
C5 C6 C7 130.9(4) no
Pd1 C7 C1 66.4(3) yes
Pd1 C7 C6 108.3(3) yes
C1 C7 C6 125.4(4) no
N1 C8 N2 108.9(4) yes
N1 C9 C10 107.1(4) yes
N2 C10 C9 107.5(4) yes
Pd1 C1 H1 119.00 no
C2 C1 H1 119.00 no
C7 C1 H1 119.00 no
Pd1 C2 H2 114.00 no
C1 C2 H2 114.00 no
C3 C2 H2 114.00 no
C2 C3 H3 116.00 no
C4 C3 H3 116.00 no
C3 C4 H4 116.00 no
C5 C4 H4 116.00 no
C4 C5 H5 116.00 no
C6 C5 H5 116.00 no
Pd1 C7 H7 115.00 no
C1 C7 H7 115.00 no
C6 C7 H7 115.00 no
N1 C8 H8 126.00 no
N2 C8 H8 126.00 no
N1 C9 H9 126.00 no
C10 C9 H9 126.00 no
N2 C10 H10 126.00 no
C9 C10 H10 126.00 no
N2 C11 H11A 109.00 no
N2 C11 H11B 109.00 no
N2 C11 H11C 109.00 no
H11A C11 H11B 109.00 no
H11A C11 H11C 110.00 no
H11B C11 H11C 109.00 no

loop_
_geom_bond_atom_site_label_1
_geom_bond_atom_site_label_2
_geom_bond_distance
_geom_bond_publ_flag
Pd1 Br1 2.5541(6) yes
Pd1 Br2 2.5290(6) yes
Pd1 C1 2.062(5) yes
Pd1 C2 2.171(5) yes
Pd1 C7 2.171(5) yes
N1 C6 1.450(6) yes
N1 C8 1.337(6) yes
N1 C9 1.379(6) yes
N2 C8 1.320(6) yes
N2 C10 1.371(6) yes
N2 C11 1.466(7) yes
C1 C2 1.418(7) no
C1 C7 1.408(7) no
C2 C3 1.449(7) no
C3 C4 1.346(7) no
C4 C5 1.439(6) no
C5 C6 1.338(6) no
C6 C7 1.445(5) no
C9 C10 1.345(7) no
C1 H1 1.0000 no
C2 H2 1.0000 no
C3 H3 0.9500 no
C4 H4 0.9500 no
C5 H5 0.9500 no
C7 H7 1.0000 no
C8 H8 0.9500 no
C9 H9 0.9500 no
C10 H10 0.9500 no
C11 H11A 0.9800 no
C11 H11B 0.9800 no
C11 H11C 0.9800 no

loop_
_geom_hbond_atom_site_label_D
_geom_hbond_atom_site_label_H
_geom_hbond_atom_site_label_A
_geom_hbond_distance_DH
_geom_hbond_distance_HA
_geom_hbond_distance_DA
_geom_hbond_angle_DHA
_geom_hbond_site_symmetry_A
_geom_hbond_publ_flag
C1 H1 Br2 1.0000 2.8800 3.642(4) 134.00 3_666 yes
C9 H9 Br1 0.9500 2.7500 3.637(5) 155.00 . yes
C10 H10 Br2 0.9500 2.7100 3.597(5) 155.00 2_645 yes

loop_
_geom_torsion_atom_site_label_1
_geom_torsion_atom_site_label_2
_geom_torsion_atom_site_label_3
_geom_torsion_atom_site_label_4
_geom_torsion
_geom_torsion_publ_flag
Br1 Pd1 C1 C2 169.0(2) no
Br1 Pd1 C1 C7 38.2(3) no
Br2 Pd1 C1 C2 -28.1(3) no
Br2 Pd1 C1 C7 -158.86(19) no
C2 Pd1 C1 C7 -130.8(4) no
C7 Pd1 C1 C2 130.8(4) no
Br2 Pd1 C2 C1 159.4(2) no
Br2 Pd1 C2 C3 -79.0(3) no
C1 Pd1 C2 C3 121.7(5) no
C7 Pd1 C2 C1 -30.4(2) no
C7 Pd1 C2 C3 91.3(4) no
Br1 Pd1 C7 C1 -152.0(2) no
Br1 Pd1 C7 C6 86.6(3) no
C1 Pd1 C7 C6 -121.4(5) no
C2 Pd1 C7 C1 30.6(3) no
C2 Pd1 C7 C6 -90.8(4) no
C8 N1 C6 C5 46.6(6) no
C8 N1 C6 C7 -131.8(5) no
C9 N1 C6 C5 -128.1(5) no
C9 N1 C6 C7 53.5(6) no
C6 N1 C8 N2 -174.6(4) no
C9 N1 C8 N2 0.9(5) no
C6 N1 C9 C10 175.0(4) no
C8 N1 C9 C10 -0.5(5) no
C10 N2 C8 N1 -0.9(5) no
C11 N2 C8 N1 -176.5(4) no
C8 N2 C10 C9 0.7(5) no
C11 N2 C10 C9 176.2(4) no
Pd1 C1 C2 C3 -100.0(5) no
C7 C1 C2 Pd1 60.2(4) no
C7 C1 C2 C3 -39.8(8) no
Pd1 C1 C7 C6 96.4(4) no
C2 C1 C7 Pd1 -60.1(4) no
C2 C1 C7 C6 36.3(7) no
Pd1 C2 C3 C4 -62.6(6) no
C1 C2 C3 C4 13.2(9) no
C2 C3 C4 C5 9.5(9) no
C3 C4 C5 C6 -4.0(8) no
C4 C5 C6 N1 175.5(4) no
C4 C5 C6 C7 -6.4(8) no
N1 C6 C7 Pd1 -117.4(3) no
N1 C6 C7 C1 168.9(4) no
C5 C6 C7 Pd1 64.5(6) no
C5 C6 C7 C1 -9.2(8) no
N1 C9 C10 N2 -0.1(5) no
